data_1519705
loop_
_publ_author_name
'Comanescu, C. C.'
'Vyushkova, M.'
'Iluc, V. M.'

_publ_section_title
;
 Palladium carbene complexes as persistent radicals
;
_journal_issue 8
_journal_name_full 'Chem. Sci.'
_journal_page_first 4570
_journal_paper_doi 10.1039/C5SC01441G
_journal_volume 6
_journal_year 2015
_chemical_formula_sum 'C104 H154 I4 O P8 Pd4'
_chemical_formula_weight 2601.23
_chemical_name_systematic
; 
 ? 
;
_space_group_IT_number 14
_symmetry_cell_setting monoclinic
_symmetry_space_group_name_Hall '-P 2ybc'
_symmetry_space_group_name_H-M 'P 1 21/c 1'
_atom_sites_solution_hydrogens geom
_atom_sites_solution_primary direct
_atom_sites_solution_secondary difmap
_audit_creation_method SHELXL-97
_cell_angle_alpha 90.00
_cell_angle_beta 94.7040(14)
_cell_angle_gamma 90.00
_cell_formula_units_Z 2
_cell_length_a 16.2343(6)
_cell_length_b 15.9423(6)
_cell_length_c 20.8753(8)
_cell_measurement_temperature 120(2)
_cell_volume 5384.6(4)
_computing_structure_refinement 'SHELXL-97 (Sheldrick, 1997)'
_computing_structure_solution 'SHELXS-97 (Sheldrick, 1990)'
_diffrn_ambient_temperature 120(2)
_diffrn_measured_fraction_theta_full 1.000
_diffrn_measured_fraction_theta_max 1.000
_diffrn_radiation_monochromator graphite
_diffrn_radiation_source 'fine-focus sealed tube'
_diffrn_radiation_type MoK\a
_diffrn_radiation_wavelength 0.71073
_diffrn_reflns_av_R_equivalents 0.0363
_diffrn_reflns_av_sigmaI/netI 0.0145
_diffrn_reflns_limit_h_max 19
_diffrn_reflns_limit_h_min -19
_diffrn_reflns_limit_k_max 18
_diffrn_reflns_limit_k_min -18
_diffrn_reflns_limit_l_max 24
_diffrn_reflns_limit_l_min -24
_diffrn_reflns_number 131164
_diffrn_reflns_theta_full 25.00
_diffrn_reflns_theta_max 25.00
_diffrn_reflns_theta_min 1.26
_exptl_absorpt_coefficient_mu 1.967
_exptl_absorpt_correction_T_max 0.7457
_exptl_absorpt_correction_T_min 0.6774
_exptl_absorpt_correction_type multi-scan
_exptl_absorpt_process_details 'Bruker AXS area detector scaling and absorption correction'
_exptl_crystal_density_diffrn 1.604
_exptl_crystal_density_method 'not measured'
_exptl_crystal_description block
_exptl_crystal_F_000 2604
_exptl_crystal_size_max 0.11
_exptl_crystal_size_mid 0.09
_exptl_crystal_size_min 0.08
_refine_diff_density_max 0.964
_refine_diff_density_min -1.540
_refine_diff_density_rms 0.096
_refine_ls_extinction_method none
_refine_ls_goodness_of_fit_ref 1.113
_refine_ls_hydrogen_treatment constr
_refine_ls_matrix_type full
_refine_ls_number_parameters 477
_refine_ls_number_reflns 9479
_refine_ls_number_restraints 0
_refine_ls_restrained_S_all 1.113
_refine_ls_R_factor_all 0.0314
_refine_ls_R_factor_gt 0.0257
_refine_ls_shift/su_max 0.001
_refine_ls_shift/su_mean 0.000
_refine_ls_structure_factor_coef Fsqd
_refine_ls_weighting_details 'calc w=1/[\s^2^(Fo^2^)+(0.0368P)^2^+0.1221P] where P=(Fo^2^+2Fc^2^)/3'
_refine_ls_weighting_scheme calc
_refine_ls_wR_factor_gt 0.0662
_refine_ls_wR_factor_ref 0.0733
_reflns_number_gt 8389
_reflns_number_total 9479
_reflns_threshold_expression >2sigma(I)
_cod_data_source_file c5sc01441g3.cif
_cod_data_source_block cc218c
_cod_depositor_comments 'Adding full bibliography for 1519705--1519713.cif.'
_cod_original_sg_symbol_H-M P2(1)/c
_cod_database_code 1519705

loop_
_symmetry_equiv_pos_as_xyz
'x, y, z'
'-x, y+1/2, -z+1/2'
'-x, -y, -z'
'x, -y-1/2, z-1/2'

loop_
_atom_site_label
_atom_site_type_symbol
_atom_site_fract_x
_atom_site_fract_y
_atom_site_fract_z
_atom_site_U_iso_or_equiv
_atom_site_adp_type
_atom_site_occupancy
_atom_site_symmetry_multiplicity
_atom_site_calc_flag
_atom_site_refinement_flags
_atom_site_disorder_assembly
_atom_site_disorder_group
C1 C 0.33153(19) 0.1629(2) 0.26023(15) 0.0176(7) Uani 1 1 d . . .
I1 I 0.124228(14) 0.164057(15) 0.083611(11) 0.02900(7) Uani 1 1 d . . .
Pd1 Pd 0.228688(15) 0.161018(15) 0.190196(11) 0.01728(7) Uani 1 1 d . . .
C2 C 0.65139(19) 0.1826(2) 0.16751(15) 0.0186(7) Uani 1 1 d . . .
I2 I 0.667193(14) 0.277488(14) -0.045750(10) 0.02406(7) Uani 1 1 d . . .
Pd2 Pd 0.661429(14) 0.222172(15) 0.075380(11) 0.01620(7) Uani 1 1 d . . .
P11 P 0.23227(5) 0.01697(5) 0.21072(4) 0.01856(17) Uani 1 1 d . . .
O9 O 1.0000 0.5000 0.0000 0.0658(14) Uani 1 2 d S . .
C11 C 0.31086(19) 0.1016(2) 0.31291(15) 0.0190(7) Uani 1 1 d . . .
P12 P 0.21527(5) 0.29868(6) 0.21480(4) 0.02249(19) Uani 1 1 d . . .
C12 C 0.27613(19) 0.0236(2) 0.29410(15) 0.0206(7) Uani 1 1 d . . .
C13 C 0.2660(2) -0.0388(2) 0.33990(16) 0.0248(7) Uani 1 1 d . . .
H13 H 0.2459 -0.0925 0.3265 0.030 Uiso 1 1 calc R . .
C14 C 0.2852(2) -0.0230(2) 0.40492(17) 0.0268(8) Uani 1 1 d . . .
H14 H 0.2786 -0.0655 0.4360 0.032 Uiso 1 1 calc R . .
C15 C 0.3137(2) 0.0553(2) 0.42348(17) 0.0284(8) Uani 1 1 d . . .
H15 H 0.3244 0.0676 0.4679 0.034 Uiso 1 1 calc R . .
C16 C 0.3272(2) 0.1167(2) 0.37838(16) 0.0238(7) Uani 1 1 d . . .
H16 H 0.3479 0.1699 0.3924 0.029 Uiso 1 1 calc R . .
P21 P 0.52317(5) 0.24298(5) 0.07745(4) 0.01620(7) Uani 1 1 d . . .
C21 C 0.3566(2) 0.2511(2) 0.28317(15) 0.0195(7) Uani 1 1 d . . .
P22 P 0.79370(5) 0.16841(6) 0.09114(4) 0.01907(18) Uani 1 1 d . . .
C22 C 0.3109(2) 0.3221(2) 0.26250(16) 0.0232(7) Uani 1 1 d . . .
C26 C 0.4284(2) 0.2652(2) 0.32375(15) 0.0222(7) Uani 1 1 d . . .
H26 H 0.4605 0.2184 0.3392 0.027 Uiso 1 1 calc R . .
C25 C 0.4539(2) 0.3450(2) 0.34195(16) 0.0278(8) Uani 1 1 d . . .
H25 H 0.5030 0.3526 0.3693 0.033 Uiso 1 1 calc R . .
C24 C 0.4079(3) 0.4141(2) 0.32028(18) 0.0333(9) Uani 1 1 d . . .
H24 H 0.4254 0.4691 0.3324 0.040 Uiso 1 1 calc R . .
C23 C 0.3364(2) 0.4023(2) 0.28094(17) 0.0305(8) Uani 1 1 d . . .
H23 H 0.3044 0.4495 0.2663 0.037 Uiso 1 1 calc R . .
C31 C 0.1304(2) -0.0329(3) 0.2190(2) 0.0368(5) Uani 1 1 d . . .
H31 H 0.1403 -0.0857 0.2443 0.044 Uiso 1 1 calc R . .
C32 C 0.2875(2) -0.0652(2) 0.16639(18) 0.0312(5) Uani 1 1 d . . .
H32 H 0.2449 -0.1080 0.1523 0.037 Uiso 1 1 calc R . .
C33 C 0.0769(2) 0.0241(3) 0.2566(2) 0.0368(5) Uani 1 1 d . . .
H33A H 0.0654 0.0761 0.2325 0.055 Uiso 1 1 calc R . .
H33B H 0.1060 0.0373 0.2984 0.055 Uiso 1 1 calc R . .
H33C H 0.0247 -0.0043 0.2632 0.055 Uiso 1 1 calc R . .
C94 C 0.9289(18) 0.5887(19) 0.0616(15) 0.108(10) Uani 0.540(14) 1 d P A 2
H94A H 0.9791 0.6229 0.0679 0.162 Uiso 0.540(14) 1 calc PR A 2
H94B H 0.9260 0.5506 0.0981 0.162 Uiso 0.540(14) 1 calc PR A 2
H94C H 0.8803 0.6253 0.0583 0.162 Uiso 0.540(14) 1 calc PR A 2
C95 C 1.0890(15) 0.3932(19) -0.0434(16) 0.065(6) Uani 0.460(14) 1 d P A 1
H95A H 1.0917 0.3604 -0.0829 0.078 Uiso 0.460(14) 1 calc PR A 1
H95B H 1.0887 0.3551 -0.0065 0.078 Uiso 0.460(14) 1 calc PR A 1
H95C H 1.1371 0.4303 -0.0377 0.078 Uiso 0.460(14) 1 calc PR A 1
C93 C 0.9310(7) 0.5430(7) 0.0062(6) 0.069(4) Uani 0.540(14) 1 d P A 2
H93A H 0.8841 0.5031 0.0037 0.083 Uiso 0.540(14) 1 calc PR A 2
H93B H 0.9222 0.5817 -0.0308 0.083 Uiso 0.540(14) 1 calc PR A 2
C92 C 1.0090(7) 0.4463(7) -0.0482(5) 0.049(4) Uani 0.460(14) 1 d P A 1
H92A H 1.0068 0.4787 -0.0888 0.058 Uiso 0.460(14) 1 calc PR A 1
H92B H 0.9612 0.4076 -0.0512 0.058 Uiso 0.460(14) 1 calc PR A 1
C34 C 0.0857(2) -0.0566(3) 0.1540(2) 0.0368(5) Uani 1 1 d . . .
H34A H 0.0785 -0.0064 0.1270 0.055 Uiso 1 1 calc R . .
H34B H 0.0314 -0.0804 0.1608 0.055 Uiso 1 1 calc R . .
H34C H 0.1185 -0.0981 0.1326 0.055 Uiso 1 1 calc R . .
C35 C 0.3185(2) -0.0296(2) 0.10504(17) 0.0312(5) Uani 1 1 d . . .
H35A H 0.3343 -0.0758 0.0776 0.047 Uiso 1 1 calc R . .
H35B H 0.3666 0.0063 0.1160 0.047 Uiso 1 1 calc R . .
H35C H 0.2746 0.0035 0.0821 0.047 Uiso 1 1 calc R . .
C36 C 0.3536(2) -0.1114(2) 0.20680(18) 0.0312(5) Uani 1 1 d . . .
H36A H 0.3748 -0.1575 0.1817 0.047 Uiso 1 1 calc R . .
H36B H 0.3304 -0.1342 0.2450 0.047 Uiso 1 1 calc R . .
H36C H 0.3989 -0.0728 0.2200 0.047 Uiso 1 1 calc R . .
C43 C 0.1484(3) 0.2641(3) 0.3310(2) 0.0420(6) Uani 1 1 d . . .
H43A H 0.1490 0.2046 0.3192 0.063 Uiso 1 1 calc R . .
H43B H 0.1041 0.2743 0.3592 0.063 Uiso 1 1 calc R . .
H43C H 0.2017 0.2792 0.3535 0.063 Uiso 1 1 calc R . .
C42 C 0.1923(3) 0.3773(3) 0.1509(2) 0.0377(5) Uani 1 1 d . . .
H42 H 0.1434 0.3549 0.1239 0.045 Uiso 1 1 calc R . .
C41 C 0.1338(3) 0.3170(3) 0.2707(2) 0.0420(6) Uani 1 1 d . . .
H41 H 0.1366 0.3773 0.2839 0.050 Uiso 1 1 calc R . .
C44 C 0.0489(3) 0.3012(3) 0.2365(2) 0.0420(6) Uani 1 1 d . . .
H44A H 0.0387 0.3417 0.2014 0.063 Uiso 1 1 calc R . .
H44B H 0.0066 0.3076 0.2670 0.063 Uiso 1 1 calc R . .
H44C H 0.0467 0.2441 0.2189 0.063 Uiso 1 1 calc R . .
C46 C 0.2626(2) 0.3799(3) 0.1068(2) 0.0377(5) Uani 1 1 d . . .
H46A H 0.2739 0.3230 0.0921 0.057 Uiso 1 1 calc R . .
H46B H 0.3122 0.4028 0.1303 0.057 Uiso 1 1 calc R . .
H46C H 0.2467 0.4156 0.0696 0.057 Uiso 1 1 calc R . .
C45 C 0.1684(3) 0.4648(2) 0.1697(2) 0.0377(5) Uani 1 1 d . . .
H45A H 0.1502 0.4968 0.1310 0.057 Uiso 1 1 calc R . .
H45B H 0.2162 0.4927 0.1921 0.057 Uiso 1 1 calc R . .
H45C H 0.1233 0.4619 0.1981 0.057 Uiso 1 1 calc R . .
C54 C 0.40429(19) 0.1232(2) 0.22377(15) 0.0174(6) Uani 1 1 d . . .
H54 H 0.3823 0.0682 0.2069 0.021 Uiso 1 1 calc R . .
C55 C 0.48277(19) 0.1020(2) 0.26418(15) 0.0178(7) Uani 1 1 d . . .
H55 H 0.4777 0.0750 0.3042 0.021 Uiso 1 1 calc R . .
C56 C 0.5591(2) 0.1184(2) 0.24773(15) 0.0198(7) Uani 1 1 d . . .
H56 H 0.6049 0.1007 0.2758 0.024 Uiso 1 1 calc R . .
C61 C 0.7302(2) 0.1756(2) 0.20820(15) 0.0208(7) Uani 1 1 d . . .
C62 C 0.8043(2) 0.1615(2) 0.17839(16) 0.0230(7) Uani 1 1 d . . .
C63 C 0.8796(2) 0.1527(2) 0.21527(17) 0.0282(8) Uani 1 1 d . . .
H63 H 0.9283 0.1403 0.1949 0.034 Uiso 1 1 calc R . .
C64 C 0.8836(2) 0.1621(3) 0.28144(18) 0.0326(9) Uani 1 1 d . . .
H64 H 0.9348 0.1553 0.3064 0.039 Uiso 1 1 calc R . .
C65 C 0.8124(2) 0.1815(3) 0.31108(17) 0.0300(8) Uani 1 1 d . . .
H65 H 0.8154 0.1907 0.3562 0.036 Uiso 1 1 calc R . .
C66 C 0.7373(2) 0.1873(2) 0.27527(16) 0.0244(7) Uani 1 1 d . . .
H66 H 0.6891 0.1997 0.2964 0.029 Uiso 1 1 calc R . .
C71 C 0.4632(2) 0.1953(2) 0.00745(16) 0.0224(4) Uani 1 1 d . . .
H71 H 0.4834 0.2221 -0.0317 0.027 Uiso 1 1 calc R . .
C72 C 0.47774(19) 0.3463(2) 0.08870(14) 0.01620(7) Uani 1 1 d . . .
H72 H 0.4166 0.3386 0.0889 0.019 Uiso 1 1 calc R . .
C73 C 0.3694(2) 0.2063(2) 0.00217(16) 0.0224(4) Uani 1 1 d . . .
H73A H 0.3559 0.2658 0.0068 0.034 Uiso 1 1 calc R . .
H73B H 0.3459 0.1740 0.0362 0.034 Uiso 1 1 calc R . .
H73C H 0.3463 0.1861 -0.0399 0.034 Uiso 1 1 calc R . .
C74 C 0.4863(2) 0.1024(2) 0.00464(16) 0.0224(4) Uani 1 1 d . . .
H74A H 0.4559 0.0762 -0.0327 0.034 Uiso 1 1 calc R . .
H74B H 0.4719 0.0743 0.0440 0.034 Uiso 1 1 calc R . .
H74C H 0.5458 0.0970 0.0008 0.034 Uiso 1 1 calc R . .
C75 C 0.49276(18) 0.4059(2) 0.03365(14) 0.01620(7) Uani 1 1 d . . .
H75A H 0.4735 0.3797 -0.0073 0.024 Uiso 1 1 calc R . .
H75B H 0.5520 0.4179 0.0340 0.024 Uiso 1 1 calc R . .
H75C H 0.4625 0.4583 0.0389 0.024 Uiso 1 1 calc R . .
C76 C 0.50863(18) 0.3843(2) 0.15335(14) 0.01620(7) Uani 1 1 d . . .
H76A H 0.5684 0.3938 0.1544 0.024 Uiso 1 1 calc R . .
H76B H 0.4968 0.3458 0.1880 0.024 Uiso 1 1 calc R . .
H76C H 0.4805 0.4379 0.1592 0.024 Uiso 1 1 calc R . .
C81 C 0.8056(2) 0.0622(2) 0.0581(2) 0.0332(5) Uani 1 1 d . . .
H81 H 0.8035 0.0678 0.0103 0.040 Uiso 1 1 calc R . .
C82 C 0.8875(2) 0.2260(2) 0.07079(19) 0.0321(5) Uani 1 1 d . . .
H82 H 0.9360 0.1996 0.0957 0.039 Uiso 1 1 calc R . .
C83 C 0.7333(2) 0.0070(2) 0.07329(19) 0.0332(5) Uani 1 1 d . . .
H83A H 0.6814 0.0331 0.0562 0.050 Uiso 1 1 calc R . .
H83B H 0.7331 0.0006 0.1200 0.050 Uiso 1 1 calc R . .
H83C H 0.7388 -0.0482 0.0535 0.050 Uiso 1 1 calc R . .
C84 C 0.8881(2) 0.0195(2) 0.08015(19) 0.0332(5) Uani 1 1 d . . .
H84A H 0.8918 -0.0345 0.0582 0.050 Uiso 1 1 calc R . .
H84B H 0.8911 0.0104 0.1267 0.050 Uiso 1 1 calc R . .
H84C H 0.9340 0.0555 0.0696 0.050 Uiso 1 1 calc R . .
C85 C 0.9016(2) 0.2189(2) -0.00022(19) 0.0321(5) Uani 1 1 d . . .
H85A H 0.8529 0.2398 -0.0262 0.048 Uiso 1 1 calc R . .
H85B H 0.9110 0.1600 -0.0110 0.048 Uiso 1 1 calc R . .
H85C H 0.9500 0.2523 -0.0092 0.048 Uiso 1 1 calc R . .
C86 C 0.8834(2) 0.3164(2) 0.09231(19) 0.0321(5) Uani 1 1 d . . .
H86A H 0.9344 0.3454 0.0834 0.048 Uiso 1 1 calc R . .
H86B H 0.8769 0.3184 0.1386 0.048 Uiso 1 1 calc R . .
H86C H 0.8361 0.3441 0.0689 0.048 Uiso 1 1 calc R . .
C53 C 0.42313(19) 0.17205(19) 0.16555(15) 0.0172(6) Uani 1 1 d . . .
H53 H 0.3782 0.1946 0.1390 0.021 Uiso 1 1 calc R . .
C52 C 0.50027(19) 0.18573(19) 0.14881(14) 0.0160(6) Uani 1 1 d . . .
C51 C 0.5754(2) 0.16236(19) 0.18845(15) 0.0174(7) Uani 1 1 d . . .

loop_
_atom_site_aniso_label
_atom_site_aniso_U_11
_atom_site_aniso_U_22
_atom_site_aniso_U_33
_atom_site_aniso_U_23
_atom_site_aniso_U_13
_atom_site_aniso_U_12
C1 0.0152(16) 0.0200(16) 0.0180(16) 0.0006(13) 0.0029(13) -0.0005(13)
I1 0.02185(13) 0.03635(14) 0.02750(13) 0.00361(10) -0.00580(9) 0.00175(10)
Pd1 0.01412(13) 0.01969(13) 0.01809(13) 0.00131(9) 0.00176(9) 0.00042(9)
C2 0.0161(16) 0.0240(17) 0.0158(16) -0.0003(13) 0.0018(12) 0.0007(13)
I2 0.02393(12) 0.03376(13) 0.01508(11) 0.00413(9) 0.00508(9) -0.00151(9)
Pd2 0.01220(12) 0.02353(13) 0.01312(12) 0.00162(9) 0.00262(9) -0.00088(9)
P11 0.0146(4) 0.0206(4) 0.0204(4) 0.0014(3) 0.0014(3) -0.0028(3)
O9 0.045(3) 0.094(4) 0.061(3) -0.017(3) 0.019(2) -0.014(3)
C11 0.0131(15) 0.0244(17) 0.0200(16) 0.0013(13) 0.0036(12) 0.0007(13)
P12 0.0204(4) 0.0219(4) 0.0260(5) 0.0012(4) 0.0066(4) 0.0031(4)
C12 0.0154(16) 0.0264(18) 0.0205(16) 0.0001(14) 0.0043(13) -0.0006(13)
C13 0.0209(17) 0.0263(18) 0.0273(18) 0.0063(15) 0.0030(14) -0.0035(14)
C14 0.0223(18) 0.033(2) 0.0251(18) 0.0100(15) 0.0048(14) -0.0020(15)
C15 0.0230(18) 0.042(2) 0.0201(17) 0.0019(16) 0.0044(14) -0.0031(16)
C16 0.0224(18) 0.0277(19) 0.0216(17) -0.0003(14) 0.0041(14) -0.0040(14)
P21 0.01220(12) 0.02353(13) 0.01312(12) 0.00162(9) 0.00262(9) -0.00088(9)
C21 0.0219(17) 0.0217(17) 0.0156(15) -0.0006(13) 0.0065(13) -0.0030(14)
P22 0.0119(4) 0.0304(5) 0.0152(4) 0.0002(3) 0.0021(3) -0.0001(3)
C22 0.0252(18) 0.0243(18) 0.0209(17) 0.0009(14) 0.0065(14) -0.0004(14)
C26 0.0243(18) 0.0251(18) 0.0176(16) 0.0004(13) 0.0040(14) -0.0037(14)
C25 0.030(2) 0.034(2) 0.0191(17) -0.0024(15) 0.0048(15) -0.0115(16)
C24 0.049(2) 0.0240(19) 0.028(2) -0.0054(15) 0.0085(17) -0.0097(17)
C23 0.039(2) 0.0237(19) 0.0291(19) -0.0014(15) 0.0059(16) 0.0012(16)
C31 0.0209(11) 0.0409(13) 0.0485(14) 0.0049(11) 0.0021(10) -0.0082(10)
C32 0.0361(12) 0.0287(11) 0.0292(11) -0.0048(9) 0.0048(9) 0.0035(9)
C33 0.0209(11) 0.0409(13) 0.0485(14) 0.0049(11) 0.0021(10) -0.0082(10)
C94 0.11(2) 0.13(2) 0.088(18) -0.005(13) 0.036(14) 0.030(16)
C95 0.039(8) 0.068(11) 0.088(18) 0.005(9) 0.010(8) 0.013(8)
C93 0.061(7) 0.070(7) 0.076(8) -0.007(6) 0.001(6) 0.007(6)
C92 0.056(8) 0.044(6) 0.046(6) 0.005(5) 0.006(5) 0.010(5)
C34 0.0209(11) 0.0409(13) 0.0485(14) 0.0049(11) 0.0021(10) -0.0082(10)
C35 0.0361(12) 0.0287(11) 0.0292(11) -0.0048(9) 0.0048(9) 0.0035(9)
C36 0.0361(12) 0.0287(11) 0.0292(11) -0.0048(9) 0.0048(9) 0.0035(9)
C43 0.0367(13) 0.0455(14) 0.0470(15) -0.0035(11) 0.0223(12) 0.0030(11)
C42 0.0339(13) 0.0352(13) 0.0449(14) 0.0108(11) 0.0093(11) 0.0112(10)
C41 0.0367(13) 0.0455(14) 0.0470(15) -0.0035(11) 0.0223(12) 0.0030(11)
C44 0.0367(13) 0.0455(14) 0.0470(15) -0.0035(11) 0.0223(12) 0.0030(11)
C46 0.0339(13) 0.0352(13) 0.0449(14) 0.0108(11) 0.0093(11) 0.0112(10)
C45 0.0339(13) 0.0352(13) 0.0449(14) 0.0108(11) 0.0093(11) 0.0112(10)
C54 0.0139(15) 0.0196(16) 0.0190(16) 0.0011(13) 0.0037(12) -0.0010(13)
C55 0.0203(16) 0.0182(16) 0.0157(15) 0.0047(12) 0.0056(13) 0.0008(13)
C56 0.0185(16) 0.0232(17) 0.0173(16) 0.0026(13) 0.0000(13) 0.0020(13)
C61 0.0160(16) 0.0295(19) 0.0169(16) 0.0026(13) 0.0017(13) -0.0021(14)
C62 0.0166(17) 0.034(2) 0.0186(17) 0.0004(14) 0.0020(13) -0.0007(14)
C63 0.0156(17) 0.045(2) 0.0234(18) 0.0006(16) 0.0007(14) 0.0012(16)
C64 0.0194(18) 0.051(2) 0.0266(19) 0.0040(17) -0.0041(15) -0.0008(17)
C65 0.0257(19) 0.045(2) 0.0186(17) -0.0020(16) -0.0018(14) -0.0006(17)
C66 0.0204(18) 0.0337(19) 0.0191(17) 0.0010(14) 0.0013(14) 0.0003(15)
C71 0.0224(11) 0.0250(10) 0.0196(9) -0.0021(8) -0.0002(8) -0.0026(8)
C72 0.01220(12) 0.02353(13) 0.01312(12) 0.00162(9) 0.00262(9) -0.00088(9)
C73 0.0224(11) 0.0250(10) 0.0196(9) -0.0021(8) -0.0002(8) -0.0026(8)
C74 0.0224(11) 0.0250(10) 0.0196(9) -0.0021(8) -0.0002(8) -0.0026(8)
C75 0.01220(12) 0.02353(13) 0.01312(12) 0.00162(9) 0.00262(9) -0.00088(9)
C76 0.01220(12) 0.02353(13) 0.01312(12) 0.00162(9) 0.00262(9) -0.00088(9)
C81 0.0256(12) 0.0327(12) 0.0406(13) -0.0036(10) -0.0017(10) 0.0009(10)
C82 0.0179(10) 0.0400(13) 0.0392(13) 0.0051(10) 0.0077(9) -0.0005(9)
C83 0.0256(12) 0.0327(12) 0.0406(13) -0.0036(10) -0.0017(10) 0.0009(10)
C84 0.0256(12) 0.0327(12) 0.0406(13) -0.0036(10) -0.0017(10) 0.0009(10)
C85 0.0179(10) 0.0400(13) 0.0392(13) 0.0051(10) 0.0077(9) -0.0005(9)
C86 0.0179(10) 0.0400(13) 0.0392(13) 0.0051(10) 0.0077(9) -0.0005(9)
C53 0.0149(16) 0.0201(16) 0.0167(15) 0.0001(13) 0.0009(12) 0.0005(13)
C52 0.0160(16) 0.0161(15) 0.0163(15) -0.0012(12) 0.0035(12) 0.0004(12)
C51 0.0178(16) 0.0201(16) 0.0144(15) 0.0014(12) 0.0024(12) 0.0014(13)

loop_
_atom_type_symbol
_atom_type_description
_atom_type_scat_dispersion_real
_atom_type_scat_dispersion_imag
_atom_type_scat_source
C C 0.0033 0.0016 'International Tables Vol C Tables 4.2.6.8 and 6.1.1.4'
H H 0.0000 0.0000 'International Tables Vol C Tables 4.2.6.8 and 6.1.1.4'
P P 0.1023 0.0942 'International Tables Vol C Tables 4.2.6.8 and 6.1.1.4'
Pd Pd -0.9988 1.0072 'International Tables Vol C Tables 4.2.6.8 and 6.1.1.4'
I I -0.4742 1.8119 'International Tables Vol C Tables 4.2.6.8 and 6.1.1.4'
O O 0.0106 0.0060 'International Tables Vol C Tables 4.2.6.8 and 6.1.1.4'

loop_
_geom_angle_atom_site_label_1
_geom_angle_atom_site_label_2
_geom_angle_atom_site_label_3
_geom_angle
_geom_angle_site_symmetry_1
_geom_angle_site_symmetry_3
C11 C1 C21 115.5(3) . .
C11 C1 C54 107.8(2) . .
C21 C1 C54 109.1(3) . .
C11 C1 Pd1 106.2(2) . .
C21 C1 Pd1 113.7(2) . .
C54 C1 Pd1 103.74(19) . .
C1 Pd1 P12 85.13(9) . .
C1 Pd1 P11 83.20(9) . .
P12 Pd1 P11 155.64(3) . .
C1 Pd1 I1 167.42(8) . .
P12 Pd1 I1 95.99(2) . .
P11 Pd1 I1 100.04(2) . .
C51 C2 C61 123.6(3) . .
C51 C2 Pd2 120.8(2) . .
C61 C2 Pd2 115.6(2) . .
C2 Pd2 P21 82.65(9) . .
C2 Pd2 P22 84.06(9) . .
P21 Pd2 P22 163.58(3) . .
C2 Pd2 I2 177.19(9) . .
P21 Pd2 I2 94.63(2) . .
P22 Pd2 I2 98.75(2) . .
C12 P11 C31 102.49(17) . .
C12 P11 C32 110.21(16) . .
C31 P11 C32 102.30(18) . .
C12 P11 Pd1 96.89(11) . .
C31 P11 Pd1 115.43(14) . .
C32 P11 Pd1 127.02(12) . .
C93 O9 C93 180.0(11) 3_765 .
C93 O9 C92 123.2(6) 3_765 3_765
C93 O9 C92 56.8(6) . 3_765
C93 O9 C92 56.8(6) 3_765 .
C93 O9 C92 123.2(6) . .
C92 O9 C92 180.0(9) 3_765 .
C16 C11 C12 117.8(3) . .
C16 C11 C1 124.1(3) . .
C12 C11 C1 118.1(3) . .
C22 P12 C42 111.73(18) . .
C22 P12 C41 104.10(18) . .
C42 P12 C41 103.62(19) . .
C22 P12 Pd1 103.29(12) . .
C42 P12 Pd1 120.70(14) . .
C41 P12 Pd1 112.40(15) . .
C13 C12 C11 120.3(3) . .
C13 C12 P11 123.5(3) . .
C11 C12 P11 115.6(2) . .
C14 C13 C12 120.6(3) . .
C14 C13 H13 119.7 . .
C12 C13 H13 119.7 . .
C15 C14 C13 118.9(3) . .
C15 C14 H14 120.6 . .
C13 C14 H14 120.6 . .
C14 C15 C16 121.1(3) . .
C14 C15 H15 119.5 . .
C16 C15 H15 119.5 . .
C15 C16 C11 121.1(3) . .
C15 C16 H16 119.4 . .
C11 C16 H16 119.4 . .
C52 P21 C72 103.66(14) . .
C52 P21 C71 108.20(15) . .
C72 P21 C71 106.24(15) . .
C52 P21 Pd2 102.22(10) . .
C72 P21 Pd2 122.92(10) . .
C71 P21 Pd2 112.41(11) . .
C22 C21 C26 116.8(3) . .
C22 C21 C1 121.7(3) . .
C26 C21 C1 121.5(3) . .
C62 P22 C81 108.33(17) . .
C62 P22 C82 104.29(17) . .
C81 P22 C82 104.79(17) . .
C62 P22 Pd2 100.14(11) . .
C81 P22 Pd2 114.33(12) . .
C82 P22 Pd2 123.64(13) . .
C23 C22 C21 121.3(3) . .
C23 C22 P12 124.4(3) . .
C21 C22 P12 114.2(3) . .
C25 C26 C21 121.9(3) . .
C25 C26 H26 119.1 . .
C21 C26 H26 119.1 . .
C26 C25 C24 120.1(3) . .
C26 C25 H25 120.0 . .
C24 C25 H25 120.0 . .
C23 C24 C25 119.4(3) . .
C23 C24 H24 120.3 . .
C25 C24 H24 120.3 . .
C24 C23 C22 120.6(3) . .
C24 C23 H23 119.7 . .
C22 C23 H23 119.7 . .
C33 C31 C34 110.8(3) . .
C33 C31 P11 110.1(3) . .
C34 C31 P11 112.6(3) . .
C33 C31 H31 107.7 . .
C34 C31 H31 107.7 . .
P11 C31 H31 107.7 . .
C36 C32 C35 112.6(3) . .
C36 C32 P11 114.5(3) . .
C35 C32 P11 111.1(3) . .
C36 C32 H32 106.0 . .
C35 C32 H32 106.0 . .
P11 C32 H32 106.0 . .
C31 C33 H33A 109.5 . .
C31 C33 H33B 109.5 . .
H33A C33 H33B 109.5 . .
C31 C33 H33C 109.5 . .
H33A C33 H33C 109.5 . .
H33B C33 H33C 109.5 . .
C93 C94 H94A 109.5 . .
C93 C94 H94B 109.5 . .
H94A C94 H94B 109.5 . .
C93 C94 H94C 109.5 . .
H94A C94 H94C 109.5 . .
H94B C94 H94C 109.5 . .
O9 C93 C94 115.8(14) . .
O9 C93 H93A 108.3 . .
C94 C93 H93A 108.3 . .
O9 C93 H93B 108.3 . .
C94 C93 H93B 108.3 . .
H93A C93 H93B 107.4 . .
O9 C92 C95 116.4(15) . .
O9 C92 H92A 108.2 . .
C95 C92 H92A 108.2 . .
O9 C92 H92B 108.2 . .
C95 C92 H92B 108.2 . .
H92A C92 H92B 107.3 . .
C31 C34 H34A 109.5 . .
C31 C34 H34B 109.5 . .
H34A C34 H34B 109.5 . .
C31 C34 H34C 109.5 . .
H34A C34 H34C 109.5 . .
H34B C34 H34C 109.5 . .
C32 C35 H35A 109.5 . .
C32 C35 H35B 109.5 . .
H35A C35 H35B 109.5 . .
C32 C35 H35C 109.5 . .
H35A C35 H35C 109.5 . .
H35B C35 H35C 109.5 . .
C32 C36 H36A 109.5 . .
C32 C36 H36B 109.5 . .
H36A C36 H36B 109.5 . .
C32 C36 H36C 109.5 . .
H36A C36 H36C 109.5 . .
H36B C36 H36C 109.5 . .
C41 C43 H43A 109.5 . .
C41 C43 H43B 109.5 . .
H43A C43 H43B 109.5 . .
C41 C43 H43C 109.5 . .
H43A C43 H43C 109.5 . .
H43B C43 H43C 109.5 . .
C45 C42 C46 110.6(3) . .
C45 C42 P12 118.8(3) . .
C46 C42 P12 109.8(3) . .
C45 C42 H42 105.5 . .
C46 C42 H42 105.5 . .
P12 C42 H42 105.5 . .
C43 C41 C44 111.8(4) . .
C43 C41 P12 111.3(3) . .
C44 C41 P12 110.0(3) . .
C43 C41 H41 107.8 . .
C44 C41 H41 107.8 . .
P12 C41 H41 107.8 . .
C41 C44 H44A 109.5 . .
C41 C44 H44B 109.5 . .
H44A C44 H44B 109.5 . .
C41 C44 H44C 109.5 . .
H44A C44 H44C 109.5 . .
H44B C44 H44C 109.5 . .
C42 C46 H46A 109.5 . .
C42 C46 H46B 109.5 . .
H46A C46 H46B 109.5 . .
C42 C46 H46C 109.5 . .
H46A C46 H46C 109.5 . .
H46B C46 H46C 109.5 . .
C42 C45 H45A 109.5 . .
C42 C45 H45B 109.5 . .
H45A C45 H45B 109.5 . .
C42 C45 H45C 109.5 . .
H45A C45 H45C 109.5 . .
H45B C45 H45C 109.5 . .
C53 C54 C55 110.6(3) . .
C53 C54 C1 113.1(3) . .
C55 C54 C1 116.7(3) . .
C53 C54 H54 105.1 . .
C55 C54 H54 105.1 . .
C1 C54 H54 105.1 . .
C56 C55 C54 124.8(3) . .
C56 C55 H55 117.6 . .
C54 C55 H55 117.6 . .
C55 C56 C51 123.0(3) . .
C55 C56 H56 118.5 . .
C51 C56 H56 118.5 . .
C66 C61 C62 117.0(3) . .
C66 C61 C2 123.8(3) . .
C62 C61 C2 119.0(3) . .
C63 C62 C61 120.6(3) . .
C63 C62 P22 124.4(3) . .
C61 C62 P22 114.5(2) . .
C64 C63 C62 120.5(3) . .
C64 C63 H63 119.8 . .
C62 C63 H63 119.8 . .
C63 C64 C65 119.6(3) . .
C63 C64 H64 120.2 . .
C65 C64 H64 120.2 . .
C66 C65 C64 120.3(3) . .
C66 C65 H65 119.9 . .
C64 C65 H65 119.9 . .
C65 C66 C61 121.7(3) . .
C65 C66 H66 119.1 . .
C61 C66 H66 119.1 . .
C73 C71 C74 110.7(3) . .
C73 C71 P21 117.8(2) . .
C74 C71 P21 108.2(2) . .
C73 C71 H71 106.5 . .
C74 C71 H71 106.5 . .
P21 C71 H71 106.5 . .
C75 C72 C76 111.0(3) . .
C75 C72 P21 111.9(2) . .
C76 C72 P21 111.4(2) . .
C75 C72 H72 107.4 . .
C76 C72 H72 107.4 . .
P21 C72 H72 107.4 . .
C71 C73 H73A 109.5 . .
C71 C73 H73B 109.5 . .
H73A C73 H73B 109.5 . .
C71 C73 H73C 109.5 . .
H73A C73 H73C 109.5 . .
H73B C73 H73C 109.5 . .
C71 C74 H74A 109.5 . .
C71 C74 H74B 109.5 . .
H74A C74 H74B 109.5 . .
C71 C74 H74C 109.5 . .
H74A C74 H74C 109.5 . .
H74B C74 H74C 109.5 . .
C72 C75 H75A 109.5 . .
C72 C75 H75B 109.5 . .
H75A C75 H75B 109.5 . .
C72 C75 H75C 109.5 . .
H75A C75 H75C 109.5 . .
H75B C75 H75C 109.5 . .
C72 C76 H76A 109.5 . .
C72 C76 H76B 109.5 . .
H76A C76 H76B 109.5 . .
C72 C76 H76C 109.5 . .
H76A C76 H76C 109.5 . .
H76B C76 H76C 109.5 . .
C83 C81 C84 110.5(3) . .
C83 C81 P22 110.3(3) . .
C84 C81 P22 114.2(3) . .
C83 C81 H81 107.2 . .
C84 C81 H81 107.2 . .
P22 C81 H81 107.2 . .
C86 C82 C85 111.9(3) . .
C86 C82 P22 110.3(2) . .
C85 C82 P22 112.2(3) . .
C86 C82 H82 107.4 . .
C85 C82 H82 107.4 . .
P22 C82 H82 107.4 . .
C81 C83 H83A 109.5 . .
C81 C83 H83B 109.5 . .
H83A C83 H83B 109.5 . .
C81 C83 H83C 109.5 . .
H83A C83 H83C 109.5 . .
H83B C83 H83C 109.5 . .
C81 C84 H84A 109.5 . .
C81 C84 H84B 109.5 . .
H84A C84 H84B 109.5 . .
C81 C84 H84C 109.5 . .
H84A C84 H84C 109.5 . .
H84B C84 H84C 109.5 . .
C82 C85 H85A 109.5 . .
C82 C85 H85B 109.5 . .
H85A C85 H85B 109.5 . .
C82 C85 H85C 109.5 . .
H85A C85 H85C 109.5 . .
H85B C85 H85C 109.5 . .
C82 C86 H86A 109.5 . .
C82 C86 H86B 109.5 . .
H86A C86 H86B 109.5 . .
C82 C86 H86C 109.5 . .
H86A C86 H86C 109.5 . .
H86B C86 H86C 109.5 . .
C52 C53 C54 123.5(3) . .
C52 C53 H53 118.2 . .
C54 C53 H53 118.2 . .
C53 C52 C51 124.2(3) . .
C53 C52 P21 123.6(2) . .
C51 C52 P21 112.0(2) . .
C2 C51 C52 119.1(3) . .
C2 C51 C56 127.4(3) . .
C52 C51 C56 113.5(3) . .

loop_
_geom_bond_atom_site_label_1
_geom_bond_atom_site_label_2
_geom_bond_distance
_geom_bond_site_symmetry_2
C1 C11 1.529(4) .
C1 C21 1.530(4) .
C1 C54 1.588(4) .
C1 Pd1 2.127(3) .
I1 Pd1 2.6851(3) .
Pd1 P12 2.2686(9) .
Pd1 P11 2.3359(9) .
C2 C51 1.380(4) .
C2 C61 1.481(4) .
C2 Pd2 2.043(3) .
I2 Pd2 2.6868(3) .
Pd2 P21 2.2728(8) .
Pd2 P22 2.3104(9) .
P11 C12 1.829(3) .
P11 C31 1.855(4) .
P11 C32 1.874(4) .
O9 C93 1.329(11) 3_765
O9 C93 1.329(11) .
O9 C92 1.338(11) 3_765
O9 C92 1.338(11) .
C11 C16 1.392(5) .
C11 C12 1.409(5) .
P12 C22 1.813(4) .
P12 C42 1.846(4) .
P12 C41 1.857(4) .
C12 C13 1.398(5) .
C13 C14 1.390(5) .
C13 H13 0.9500 .
C14 C15 1.377(5) .
C14 H14 0.9500 .
C15 C16 1.387(5) .
C15 H15 0.9500 .
C16 H16 0.9500 .
P21 C52 1.811(3) .
P21 C72 1.828(3) .
P21 C71 1.851(3) .
C21 C22 1.402(5) .
C21 C26 1.402(5) .
P22 C62 1.819(3) .
P22 C81 1.844(4) .
P22 C82 1.856(4) .
C22 C23 1.389(5) .
C26 C25 1.383(5) .
C26 H26 0.9500 .
C25 C24 1.386(5) .
C25 H25 0.9500 .
C24 C23 1.378(6) .
C24 H24 0.9500 .
C23 H23 0.9500 .
C31 C33 1.520(6) .
C31 C34 1.534(6) .
C31 H31 1.0000 .
C32 C36 1.503(5) .
C32 C35 1.523(5) .
C32 H32 1.0000 .
C33 H33A 0.9800 .
C33 H33B 0.9800 .
C33 H33C 0.9800 .
C94 C93 1.37(4) .
C94 H94A 0.9800 .
C94 H94B 0.9800 .
C94 H94C 0.9800 .
C95 C92 1.55(3) .
C95 H95A 0.9800 .
C95 H95B 0.9800 .
C95 H95C 0.9800 .
C93 H93A 0.9900 .
C93 H93B 0.9900 .
C92 H92A 0.9900 .
C92 H92B 0.9900 .
C34 H34A 0.9800 .
C34 H34B 0.9800 .
C34 H34C 0.9800 .
C35 H35A 0.9800 .
C35 H35B 0.9800 .
C35 H35C 0.9800 .
C36 H36A 0.9800 .
C36 H36B 0.9800 .
C36 H36C 0.9800 .
C43 C41 1.517(6) .
C43 H43A 0.9800 .
C43 H43B 0.9800 .
C43 H43C 0.9800 .
C42 C45 1.509(6) .
C42 C46 1.524(5) .
C42 H42 1.0000 .
C41 C44 1.522(6) .
C41 H41 1.0000 .
C44 H44A 0.9800 .
C44 H44B 0.9800 .
C44 H44C 0.9800 .
C46 H46A 0.9800 .
C46 H46B 0.9800 .
C46 H46C 0.9800 .
C45 H45A 0.9800 .
C45 H45B 0.9800 .
C45 H45C 0.9800 .
C54 C53 1.496(4) .
C54 C55 1.508(4) .
C54 H54 1.0000 .
C55 C56 1.339(4) .
C55 H55 0.9500 .
C56 C51 1.465(4) .
C56 H56 0.9500 .
C61 C66 1.408(5) .
C61 C62 1.418(5) .
C62 C63 1.396(5) .
C63 C64 1.385(5) .
C63 H63 0.9500 .
C64 C65 1.390(5) .
C64 H64 0.9500 .
C65 C66 1.380(5) .
C65 H65 0.9500 .
C66 H66 0.9500 .
C71 C73 1.528(5) .
C71 C74 1.531(5) .
C71 H71 1.0000 .
C72 C75 1.526(4) .
C72 C76 1.526(4) .
C72 H72 1.0000 .
C73 H73A 0.9800 .
C73 H73B 0.9800 .
C73 H73C 0.9800 .
C74 H74A 0.9800 .
C74 H74B 0.9800 .
C74 H74C 0.9800 .
C75 H75A 0.9800 .
C75 H75B 0.9800 .
C75 H75C 0.9800 .
C76 H76A 0.9800 .
C76 H76B 0.9800 .
C76 H76C 0.9800 .
C81 C83 1.522(5) .
C81 C84 1.539(5) .
C81 H81 1.0000 .
C82 C86 1.513(6) .
C82 C85 1.523(5) .
C82 H82 1.0000 .
C83 H83A 0.9800 .
C83 H83B 0.9800 .
C83 H83C 0.9800 .
C84 H84A 0.9800 .
C84 H84B 0.9800 .
C84 H84C 0.9800 .
C85 H85A 0.9800 .
C85 H85B 0.9800 .
C85 H85C 0.9800 .
C86 H86A 0.9800 .
C86 H86B 0.9800 .
C86 H86C 0.9800 .
C53 C52 1.345(4) .
C53 H53 0.9500 .
C52 C51 1.465(4) .
